data_7131616
loop_
_publ_author_name
'Zhong, Zukang'
'Liao, Lihua'
'Liu, Yunyun'
'Zhang, Ming'
'Wan, Jie-Ping'

_publ_section_title
;
 Annulation of enaminones with quinonediimides/quinoneimides for selective
 synthesis of indoles and 2-aminobenzofurans.
;
_journal_issue 45
_journal_name_full 'Chemical communications (Cambridge, England)'
_journal_page_first 6885
_journal_page_last 6888
_journal_paper_doi 10.1039/d3cc01687k
_journal_volume 59
_journal_year 2023
_chemical_formula_moiety 'C24 H21 N3 O6 S'
_chemical_formula_sum 'C24 H21 N3 O6 S'
_chemical_formula_weight 479.50
_space_group_crystal_system monoclinic
_space_group_IT_number 14
_space_group_name_Hall '-P 2yn'
_space_group_name_H-M_alt 'P 1 21/n 1'
_atom_sites_solution_hydrogens mixed
_atom_sites_solution_primary dual
_audit_creation_date 2022-05-28
_audit_creation_method
;
Olex2 1.2
(compiled 2018.05.29 svn.r3508 for OlexSys, GUI svn.r5506)
;
_audit_update_record
;
2023-01-18 deposited with the CCDC.	2023-05-11 downloaded from the CCDC.
;
_cell_angle_alpha 90
_cell_angle_beta 100.313(6)
_cell_angle_gamma 90
_cell_formula_units_Z 4
_cell_length_a 10.8433(6)
_cell_length_b 8.3762(5)
_cell_length_c 25.2432(16)
_cell_measurement_reflns_used 5913
_cell_measurement_temperature 293(2)
_cell_measurement_theta_max 27.7530
_cell_measurement_theta_min 4.0780
_cell_volume 2255.7(2)
_computing_cell_refinement 'CrysAlisPro 1.171.41.121a (Rigaku OD, 2021)'
_computing_data_collection 'CrysAlisPro 1.171.41.121a (Rigaku OD, 2021)'
_computing_data_reduction 'CrysAlisPro 1.171.41.121a (Rigaku OD, 2021)'
_computing_molecular_graphics 'Olex2 (Dolomanov et al., 2009)'
_computing_publication_material 'Olex2 (Dolomanov et al., 2009)'
_computing_structure_refinement 'ShelXL (Sheldrick, 2015)'
_computing_structure_solution 'ShelXT (Sheldrick, 2015)'
_diffrn_ambient_temperature 293(2)
_diffrn_detector 'CCD plate'
_diffrn_detector_area_resol_mean 8.0353
_diffrn_detector_type EosS2
_diffrn_measured_fraction_theta_full 0.998
_diffrn_measured_fraction_theta_max 0.998
_diffrn_measurement_details
;
List of Runs (angles in degrees, time in seconds):

  # Type    Start    End  Width  t~exp~   \w     \q     \k     \f   Frames
#--------------------------------------------------------------------------
  1  \w    -10.00  42.00   1.00    4.34    --   16.85  77.00-180.00   52
  2  \w      0.00  84.00   1.00    4.34    --   16.85  57.00 -60.00   84
  3  \w    -50.00  34.00   1.00    4.34    --   16.85 -57.00 -30.00   84
  4  \w    -55.00  46.00   1.00    4.34    --   16.85 -19.00-180.00  101
  5  \w    -89.00 -46.00   1.00    4.34    --  -15.92 178.00   0.00   43
;
_diffrn_measurement_device 'four-circle diffractometer'
_diffrn_measurement_device_type 'SuperNova, Single source at offset/far, EosS2'
_diffrn_measurement_method '\w scans'
_diffrn_orient_matrix_type 'CrysAlisPro convention (1999,Acta A55,543-557)'
_diffrn_orient_matrix_UB_11 0.0336511000
_diffrn_orient_matrix_UB_12 0.0228475000
_diffrn_orient_matrix_UB_13 -0.0204368000
_diffrn_orient_matrix_UB_21 0.0558040000
_diffrn_orient_matrix_UB_22 0.0053602000
_diffrn_orient_matrix_UB_23 0.0194582000
_diffrn_orient_matrix_UB_31 0.0131423000
_diffrn_orient_matrix_UB_32 -0.0813586000
_diffrn_orient_matrix_UB_33 -0.0044487000
_diffrn_radiation_monochromator mirror
_diffrn_radiation_probe x-ray
_diffrn_radiation_type MoK\a
_diffrn_radiation_wavelength 0.71073
_diffrn_reflns_av_R_equivalents 0.0306
_diffrn_reflns_av_unetI/netI 0.0327
_diffrn_reflns_Laue_measured_fraction_full 0.998
_diffrn_reflns_Laue_measured_fraction_max 0.998
_diffrn_reflns_limit_h_max 13
_diffrn_reflns_limit_h_min -13
_diffrn_reflns_limit_k_max 10
_diffrn_reflns_limit_k_min -9
_diffrn_reflns_limit_l_max 30
_diffrn_reflns_limit_l_min -31
_diffrn_reflns_number 16583
_diffrn_reflns_point_group_measured_fraction_full 0.998
_diffrn_reflns_point_group_measured_fraction_max 0.998
_diffrn_reflns_theta_full 25.242
_diffrn_reflns_theta_max 26.369
_diffrn_reflns_theta_min 3.286
_diffrn_source 'micro-focus sealed X-ray tube'
_diffrn_source_type 'SuperNova (Mo) X-ray Source'
_exptl_absorpt_coefficient_mu 0.191
_exptl_absorpt_correction_T_max 1.00000
_exptl_absorpt_correction_T_min 0.78143
_exptl_absorpt_correction_type multi-scan
_exptl_absorpt_process_details
;
CrysAlisPro 1.171.41.121a (Rigaku Oxford Diffraction, 2021)
Empirical absorption correction using spherical harmonics,
implemented in SCALE3 ABSPACK scaling algorithm.
;
_exptl_crystal_colour colourless
_exptl_crystal_colour_primary colourless
_exptl_crystal_density_diffrn 1.412
_exptl_crystal_description block
_exptl_crystal_F_000 1000
_exptl_crystal_size_max 0.15
_exptl_crystal_size_mid 0.12
_exptl_crystal_size_min 0.1
_refine_diff_density_max 0.241
_refine_diff_density_min -0.349
_refine_diff_density_rms 0.045
_refine_ls_extinction_method none
_refine_ls_goodness_of_fit_ref 1.111
_refine_ls_hydrogen_treatment mixed
_refine_ls_matrix_type full
_refine_ls_number_parameters 314
_refine_ls_number_reflns 4605
_refine_ls_number_restraints 0
_refine_ls_restrained_S_all 1.111
_refine_ls_R_factor_all 0.0693
_refine_ls_R_factor_gt 0.0566
_refine_ls_shift/su_max 0.001
_refine_ls_shift/su_mean 0.000
_refine_ls_structure_factor_coef Fsqd
_refine_ls_weighting_details 'w=1/[\s^2^(Fo^2^)+(0.0419P)^2^+1.3567P] where P=(Fo^2^+2Fc^2^)/3'
_refine_ls_weighting_scheme calc
_refine_ls_wR_factor_gt 0.1194
_refine_ls_wR_factor_ref 0.1261
_reflns_Friedel_coverage 0.000
_reflns_number_gt 3884
_reflns_number_total 4605
_reflns_threshold_expression 'I > 2\s(I)'
_cod_data_source_file d3cc01687k2.cif
_cod_data_source_block zzk-dj_auto
_cod_depositor_comments 'Adding full bibliography for 7131616.cif.'
_cod_database_code 7131616
_shelx_shelxl_version_number 2018/3
_shelx_space_group_comment
;
The symmetry employed for this shelxl refinement is uniquely defined
by the following loop, which should always be used as a source of
symmetry information in preference to the above space-group names.
They are only intended as comments.
;
_shelx_estimated_absorpt_t_max 0.981
_shelx_estimated_absorpt_t_min 0.972
_reflns_odcompleteness_completeness 99.70
_reflns_odcompleteness_iscentric 1
_reflns_odcompleteness_theta 26.32
_olex2_refinement_description
;
1. Fixed Uiso
 At 1.2 times of:
  All C(H) groups
 At 1.5 times of:
  All C(H,H,H) groups
2.a Aromatic/amide H refined with riding coordinates:
 C1(H1A), C3(H3), C4(H4), C11(H11), C12(H12), C14(H14), C15(H15), C19(H19),
 C20(H20), C22(H22), C23(H23)
2.b Idealised Me refined as rotating group:
 C16(H16A,H16B,H16C), C17(H17A,H17B,H17C), C24(H24A,H24B,H24C)
;
_olex2_submission_special_instructions 'No special instructions were received'
_oxdiff_exptl_absorpt_empirical_details
;
Empirical correction (ABSPACK) includes:
- Absorption correction using spherical harmonics
- Frame scaling
;
_oxdiff_exptl_absorpt_empirical_full_max 1.393
_oxdiff_exptl_absorpt_empirical_full_min 0.706

loop_
_space_group_symop_operation_xyz
'x, y, z'
'-x+1/2, y+1/2, -z+1/2'
'-x, -y, -z'
'x-1/2, -y-1/2, z-1/2'

loop_
_atom_site_label
_atom_site_type_symbol
_atom_site_fract_x
_atom_site_fract_y
_atom_site_fract_z
_atom_site_U_iso_or_equiv
_atom_site_adp_type
_atom_site_occupancy
_atom_site_site_symmetry_order
_atom_site_calc_flag
_atom_site_refinement_flags_posn
_atom_site_refinement_flags_adp
_atom_site_refinement_flags_occupancy
_atom_site_disorder_assembly
_atom_site_disorder_group
S1 S 0.61566(5) 0.16905(7) 0.62187(3) 0.04114(18) Uani 1 1 d . . . . .
O1 O 0.74156(15) 0.2173(2) 0.64185(8) 0.0522(5) Uani 1 1 d . . . . .
O2 O 0.58964(19) 0.0442(2) 0.58319(8) 0.0595(5) Uani 1 1 d . . . . .
O3 O 0.58408(14) 0.4396(2) 0.86326(6) 0.0425(4) Uani 1 1 d . . . . .
O4 O 0.18635(14) 0.4417(2) 0.83303(6) 0.0413(4) Uani 1 1 d . . . . .
O5 O -0.1254(2) 0.5196(4) 0.57710(11) 0.1119(11) Uani 1 1 d . . . . .
O6 O 0.0251(2) 0.6538(4) 0.55847(10) 0.1022(10) Uani 1 1 d . . . . .
N1 N 0.55715(18) 0.1092(2) 0.67372(8) 0.0367(5) Uani 1 1 d . . . . .
H1 H 0.490(2) 0.064(3) 0.6643(9) 0.034(7) Uiso 1 1 d . . . . .
N2 N 0.44730(19) 0.5748(3) 0.90318(8) 0.0457(5) Uani 1 1 d . . . . .
N3 N -0.0199(2) 0.5672(3) 0.58774(10) 0.0570(6) Uani 1 1 d . . . . .
C1 C 0.46449(18) 0.2828(2) 0.73299(9) 0.0308(5) Uani 1 1 d . . . . .
H1A H 0.388975 0.280879 0.708789 0.037 Uiso 1 1 calc R . . . .
C2 C 0.56917(19) 0.2045(3) 0.72127(9) 0.0335(5) Uani 1 1 d . . . . .
C3 C 0.6841(2) 0.2087(3) 0.75612(10) 0.0437(6) Uani 1 1 d . . . . .
H3 H 0.752892 0.155998 0.747029 0.052 Uiso 1 1 calc R . . . .
C4 C 0.6964(2) 0.2911(3) 0.80425(10) 0.0463(6) Uani 1 1 d . . . . .
H4 H 0.772644 0.297480 0.827844 0.056 Uiso 1 1 calc R . . . .
C5 C 0.5906(2) 0.3628(3) 0.81534(9) 0.0364(5) Uani 1 1 d . . . . .
C6 C 0.47463(18) 0.3641(2) 0.78157(9) 0.0309(5) Uani 1 1 d . . . . .
C7 C 0.38879(19) 0.4447(3) 0.81154(9) 0.0329(5) Uani 1 1 d . . . . .
C8 C 0.4638(2) 0.4890(3) 0.86065(9) 0.0361(5) Uani 1 1 d . . . . .
C9 C 0.2542(2) 0.4473(2) 0.79845(9) 0.0322(5) Uani 1 1 d . . . . .
C10 C 0.19079(19) 0.4597(2) 0.74055(9) 0.0315(5) Uani 1 1 d . . . . .
C11 C 0.2438(2) 0.5459(3) 0.70344(9) 0.0337(5) Uani 1 1 d . . . . .
H11 H 0.326210 0.581147 0.712632 0.040 Uiso 1 1 calc R . . . .
C12 C 0.1761(2) 0.5800(3) 0.65303(9) 0.0371(5) Uani 1 1 d . . . . .
H12 H 0.211040 0.639576 0.628371 0.045 Uiso 1 1 calc R . . . .
C13 C 0.0551(2) 0.5233(3) 0.64033(10) 0.0396(5) Uani 1 1 d . . . . .
C14 C 0.0007(2) 0.4314(3) 0.67501(10) 0.0421(6) Uani 1 1 d . . . . .
H14 H -0.080165 0.391599 0.664813 0.051 Uiso 1 1 calc R . . . .
C15 C 0.0695(2) 0.4002(3) 0.72536(10) 0.0372(5) Uani 1 1 d . . . . .
H15 H 0.034537 0.338558 0.749524 0.045 Uiso 1 1 calc R . . . .
C16 C 0.5547(3) 0.6049(4) 0.94582(11) 0.0643(8) Uani 1 1 d . . . . .
H16A H 0.597235 0.506259 0.956219 0.096 Uiso 1 1 calc GR . . . .
H16B H 0.526310 0.650915 0.976346 0.096 Uiso 1 1 calc GR . . . .
H16C H 0.611187 0.677523 0.932952 0.096 Uiso 1 1 calc GR . . . .
C17 C 0.3330(3) 0.6648(3) 0.90387(12) 0.0585(7) Uani 1 1 d . . . . .
H17A H 0.305071 0.712130 0.869156 0.088 Uiso 1 1 calc GR . . . .
H17B H 0.349110 0.747269 0.930633 0.088 Uiso 1 1 calc GR . . . .
H17C H 0.269261 0.594523 0.912281 0.088 Uiso 1 1 calc GR . . . .
C18 C 0.5321(2) 0.3410(3) 0.59607(9) 0.0396(5) Uani 1 1 d . . . . .
C19 C 0.4327(2) 0.3296(3) 0.55411(10) 0.0504(7) Uani 1 1 d . . . . .
H19 H 0.409068 0.230886 0.538701 0.060 Uiso 1 1 calc R . . . .
C20 C 0.3679(2) 0.4666(4) 0.53486(11) 0.0564(7) Uani 1 1 d . . . . .
H20 H 0.300933 0.458746 0.506250 0.068 Uiso 1 1 calc R . . . .
C21 C 0.4006(2) 0.6144(3) 0.55731(10) 0.0479(6) Uani 1 1 d . . . . .
C22 C 0.4997(3) 0.6222(3) 0.59938(12) 0.0592(8) Uani 1 1 d . . . . .
H22 H 0.522964 0.720674 0.615068 0.071 Uiso 1 1 calc R . . . .
C23 C 0.5661(3) 0.4872(3) 0.61909(12) 0.0557(7) Uani 1 1 d . . . . .
H23 H 0.633080 0.495173 0.647656 0.067 Uiso 1 1 calc R . . . .
C24 C 0.3311(3) 0.7629(4) 0.53567(13) 0.0683(9) Uani 1 1 d . . . . .
H24A H 0.272117 0.737098 0.503728 0.102 Uiso 1 1 calc GR . . . .
H24B H 0.389662 0.840675 0.527183 0.102 Uiso 1 1 calc GR . . . .
H24C H 0.287243 0.805767 0.562308 0.102 Uiso 1 1 calc GR . . . .

loop_
_atom_site_aniso_label
_atom_site_aniso_U_11
_atom_site_aniso_U_22
_atom_site_aniso_U_33
_atom_site_aniso_U_23
_atom_site_aniso_U_13
_atom_site_aniso_U_12
S1 0.0365(3) 0.0393(3) 0.0516(4) -0.0033(3) 0.0187(3) 0.0009(3)
O1 0.0316(9) 0.0544(11) 0.0749(13) 0.0074(9) 0.0214(8) 0.0015(8)
O2 0.0743(13) 0.0498(11) 0.0609(12) -0.0136(9) 0.0294(10) 0.0000(10)
O3 0.0316(8) 0.0550(10) 0.0386(9) -0.0054(8) 0.0001(7) -0.0065(7)
O4 0.0357(8) 0.0479(10) 0.0428(9) 0.0033(7) 0.0134(7) 0.0049(7)
O5 0.0730(16) 0.151(3) 0.0909(19) 0.0431(18) -0.0418(14) -0.0381(17)
O6 0.0821(17) 0.153(3) 0.0639(15) 0.0476(17) -0.0061(13) -0.0177(17)
N1 0.0274(10) 0.0356(11) 0.0488(12) -0.0033(9) 0.0109(9) -0.0034(9)
N2 0.0478(12) 0.0493(13) 0.0405(12) -0.0094(10) 0.0091(9) -0.0097(10)
N3 0.0544(14) 0.0622(15) 0.0486(14) 0.0024(12) -0.0068(11) 0.0005(12)
C1 0.0220(10) 0.0312(11) 0.0380(12) 0.0021(9) 0.0023(9) -0.0013(8)
C2 0.0290(11) 0.0305(11) 0.0421(13) 0.0006(9) 0.0092(9) -0.0019(9)
C3 0.0243(11) 0.0514(15) 0.0564(16) 0.0013(12) 0.0094(10) 0.0057(10)
C4 0.0247(11) 0.0602(16) 0.0505(15) 0.0010(12) -0.0028(10) 0.0004(11)
C5 0.0292(11) 0.0399(13) 0.0385(12) 0.0008(10) 0.0018(9) -0.0047(10)
C6 0.0247(10) 0.0284(11) 0.0398(12) 0.0029(9) 0.0061(9) -0.0026(8)
C7 0.0315(11) 0.0315(11) 0.0355(12) -0.0005(9) 0.0055(9) -0.0019(9)
C8 0.0347(12) 0.0347(12) 0.0390(13) 0.0013(10) 0.0067(10) -0.0059(10)
C9 0.0315(11) 0.0253(11) 0.0406(13) -0.0003(9) 0.0087(10) 0.0013(9)
C10 0.0275(10) 0.0278(11) 0.0394(12) -0.0017(9) 0.0066(9) 0.0039(9)
C11 0.0262(10) 0.0318(12) 0.0430(13) -0.0025(10) 0.0060(9) -0.0004(9)
C12 0.0384(12) 0.0343(12) 0.0403(13) 0.0003(10) 0.0117(10) 0.0027(10)
C13 0.0387(13) 0.0390(13) 0.0387(13) -0.0037(10) -0.0001(10) 0.0052(11)
C14 0.0292(11) 0.0419(14) 0.0538(15) -0.0075(11) 0.0036(11) -0.0010(10)
C15 0.0309(11) 0.0355(12) 0.0459(14) -0.0015(10) 0.0085(10) -0.0015(10)
C16 0.0655(19) 0.088(2) 0.0384(15) -0.0157(15) 0.0066(13) -0.0197(17)
C17 0.0618(17) 0.0498(16) 0.0672(19) -0.0182(14) 0.0206(15) -0.0038(14)
C18 0.0360(12) 0.0438(14) 0.0409(13) 0.0004(11) 0.0119(10) -0.0014(11)
C19 0.0470(14) 0.0564(17) 0.0466(15) -0.0048(12) 0.0052(12) -0.0104(13)
C20 0.0420(14) 0.080(2) 0.0438(15) 0.0062(14) -0.0010(12) -0.0053(14)
C21 0.0412(14) 0.0584(17) 0.0458(15) 0.0150(12) 0.0118(11) 0.0039(12)
C22 0.0617(18) 0.0436(15) 0.0651(19) -0.0003(13) -0.0083(14) 0.0042(13)
C23 0.0498(15) 0.0467(15) 0.0621(18) -0.0002(13) -0.0127(13) 0.0001(13)
C24 0.0613(18) 0.081(2) 0.0631(19) 0.0275(17) 0.0125(15) 0.0206(16)

loop_
_atom_type_symbol
_atom_type_description
_atom_type_scat_dispersion_real
_atom_type_scat_dispersion_imag
_atom_type_scat_source
C C 0.0033 0.0016 'International Tables Vol C Tables 4.2.6.8 and 6.1.1.4'
H H 0.0000 0.0000 'International Tables Vol C Tables 4.2.6.8 and 6.1.1.4'
N N 0.0061 0.0033 'International Tables Vol C Tables 4.2.6.8 and 6.1.1.4'
O O 0.0106 0.0060 'International Tables Vol C Tables 4.2.6.8 and 6.1.1.4'
S S 0.1246 0.1234 'International Tables Vol C Tables 4.2.6.8 and 6.1.1.4'

loop_
_geom_angle_atom_site_label_1
_geom_angle_atom_site_label_2
_geom_angle_atom_site_label_3
_geom_angle
_geom_angle_site_symmetry_1
_geom_angle_site_symmetry_3
_geom_angle_publ_flag
O1 S1 N1 106.75(11) . . ?
O1 S1 C18 107.18(11) . . ?
O2 S1 O1 120.67(12) . . ?
O2 S1 N1 105.44(11) . . ?
O2 S1 C18 108.73(12) . . ?
N1 S1 C18 107.41(10) . . ?
C8 O3 C5 107.37(17) . . ?
S1 N1 H1 111.3(17) . . ?
C2 N1 S1 120.81(16) . . ?
C2 N1 H1 116.5(17) . . ?
C8 N2 C16 119.0(2) . . ?
C8 N2 C17 121.9(2) . . ?
C17 N2 C16 118.1(2) . . ?
O5 N3 O6 122.8(3) . . ?
O5 N3 C13 118.1(3) . . ?
O6 N3 C13 119.1(2) . . ?
C2 C1 H1A 120.6 . . ?
C2 C1 C6 118.77(19) . . ?
C6 C1 H1A 120.6 . . ?
C1 C2 N1 119.23(19) . . ?
C1 C2 C3 121.8(2) . . ?
C3 C2 N1 118.8(2) . . ?
C2 C3 H3 119.9 . . ?
C4 C3 C2 120.2(2) . . ?
C4 C3 H3 119.9 . . ?
C3 C4 H4 121.7 . . ?
C5 C4 C3 116.6(2) . . ?
C5 C4 H4 121.7 . . ?
O3 C5 C6 110.53(19) . . ?
C4 C5 O3 124.0(2) . . ?
C4 C5 C6 125.4(2) . . ?
C1 C6 C7 136.40(19) . . ?
C5 C6 C1 117.25(19) . . ?
C5 C6 C7 106.05(19) . . ?
C8 C7 C6 104.85(18) . . ?
C8 C7 C9 127.0(2) . . ?
C9 C7 C6 126.94(19) . . ?
O3 C8 C7 111.2(2) . . ?
N2 C8 O3 113.1(2) . . ?
N2 C8 C7 135.6(2) . . ?
O4 C9 C7 122.9(2) . . ?
O4 C9 C10 117.46(19) . . ?
C7 C9 C10 119.59(19) . . ?
C11 C10 C9 121.32(19) . . ?
C11 C10 C15 119.0(2) . . ?
C15 C10 C9 119.2(2) . . ?
C10 C11 H11 119.5 . . ?
C12 C11 C10 120.9(2) . . ?
C12 C11 H11 119.5 . . ?
C11 C12 H12 121.0 . . ?
C13 C12 C11 118.1(2) . . ?
C13 C12 H12 121.0 . . ?
C12 C13 N3 118.2(2) . . ?
C14 C13 N3 118.9(2) . . ?
C14 C13 C12 122.9(2) . . ?
C13 C14 H14 121.0 . . ?
C13 C14 C15 118.0(2) . . ?
C15 C14 H14 121.0 . . ?
C10 C15 H15 119.5 . . ?
C14 C15 C10 120.9(2) . . ?
C14 C15 H15 119.5 . . ?
N2 C16 H16A 109.5 . . ?
N2 C16 H16B 109.5 . . ?
N2 C16 H16C 109.5 . . ?
H16A C16 H16B 109.5 . . ?
H16A C16 H16C 109.5 . . ?
H16B C16 H16C 109.5 . . ?
N2 C17 H17A 109.5 . . ?
N2 C17 H17B 109.5 . . ?
N2 C17 H17C 109.5 . . ?
H17A C17 H17B 109.5 . . ?
H17A C17 H17C 109.5 . . ?
H17B C17 H17C 109.5 . . ?
C19 C18 S1 120.6(2) . . ?
C19 C18 C23 120.1(2) . . ?
C23 C18 S1 119.30(19) . . ?
C18 C19 H19 120.3 . . ?
C18 C19 C20 119.4(3) . . ?
C20 C19 H19 120.3 . . ?
C19 C20 H20 119.3 . . ?
C21 C20 C19 121.4(2) . . ?
C21 C20 H20 119.3 . . ?
C20 C21 C24 121.1(2) . . ?
C22 C21 C20 118.0(2) . . ?
C22 C21 C24 120.9(3) . . ?
C21 C22 H22 119.2 . . ?
C21 C22 C23 121.6(3) . . ?
C23 C22 H22 119.2 . . ?
C18 C23 C22 119.5(2) . . ?
C18 C23 H23 120.3 . . ?
C22 C23 H23 120.3 . . ?
C21 C24 H24A 109.5 . . ?
C21 C24 H24B 109.5 . . ?
C21 C24 H24C 109.5 . . ?
H24A C24 H24B 109.5 . . ?
H24A C24 H24C 109.5 . . ?
H24B C24 H24C 109.5 . . ?

loop_
_geom_bond_atom_site_label_1
_geom_bond_atom_site_label_2
_geom_bond_distance
_geom_bond_site_symmetry_2
_geom_bond_publ_flag
S1 O1 1.4265(18) . ?
S1 O2 1.4242(19) . ?
S1 N1 1.632(2) . ?
S1 C18 1.763(2) . ?
O3 C5 1.383(3) . ?
O3 C8 1.359(3) . ?
O4 C9 1.239(3) . ?
O5 N3 1.196(3) . ?
O6 N3 1.200(3) . ?
N1 H1 0.81(2) . ?
N1 C2 1.428(3) . ?
N2 C8 1.330(3) . ?
N2 C16 1.459(3) . ?
N2 C17 1.454(3) . ?
N3 C13 1.474(3) . ?
C1 H1A 0.9300 . ?
C1 C2 1.388(3) . ?
C1 C6 1.390(3) . ?
C2 C3 1.392(3) . ?
C3 H3 0.9300 . ?
C3 C4 1.383(3) . ?
C4 H4 0.9300 . ?
C4 C5 1.367(3) . ?
C5 C6 1.388(3) . ?
C6 C7 1.465(3) . ?
C7 C8 1.405(3) . ?
C7 C9 1.437(3) . ?
C9 C10 1.503(3) . ?
C10 C11 1.386(3) . ?
C10 C15 1.395(3) . ?
C11 H11 0.9300 . ?
C11 C12 1.381(3) . ?
C12 H12 0.9300 . ?
C12 C13 1.378(3) . ?
C13 C14 1.375(3) . ?
C14 H14 0.9300 . ?
C14 C15 1.379(3) . ?
C15 H15 0.9300 . ?
C16 H16A 0.9600 . ?
C16 H16B 0.9600 . ?
C16 H16C 0.9600 . ?
C17 H17A 0.9600 . ?
C17 H17B 0.9600 . ?
C17 H17C 0.9600 . ?
C18 C19 1.372(3) . ?
C18 C23 1.377(3) . ?
C19 H19 0.9300 . ?
C19 C20 1.387(4) . ?
C20 H20 0.9300 . ?
C20 C21 1.381(4) . ?
C21 C22 1.370(4) . ?
C21 C24 1.506(4) . ?
C22 H22 0.9300 . ?
C22 C23 1.384(4) . ?
C23 H23 0.9300 . ?
C24 H24A 0.9600 . ?
C24 H24B 0.9600 . ?
C24 H24C 0.9600 . ?

loop_
_geom_hbond_atom_site_label_D
_geom_hbond_atom_site_label_H
_geom_hbond_atom_site_label_A
_geom_hbond_distance_DH
_geom_hbond_distance_HA
_geom_hbond_distance_DA
_geom_hbond_angle_DHA
_geom_hbond_site_symmetry_A
_geom_hbond_publ_flag
N1 H1 O4 0.81(2) 2.18(2) 2.968(3) 162(2) 2_546 yes

loop_
_geom_torsion_atom_site_label_1
_geom_torsion_atom_site_label_2
_geom_torsion_atom_site_label_3
_geom_torsion_atom_site_label_4
_geom_torsion
_geom_torsion_site_symmetry_1
_geom_torsion_site_symmetry_2
_geom_torsion_site_symmetry_3
_geom_torsion_site_symmetry_4
_geom_torsion_publ_flag
S1 N1 C2 C1 107.5(2) . . . . ?
S1 N1 C2 C3 -76.1(3) . . . . ?
S1 C18 C19 C20 179.5(2) . . . . ?
S1 C18 C23 C22 -179.2(2) . . . . ?
O1 S1 N1 C2 48.88(19) . . . . ?
O1 S1 C18 C19 149.9(2) . . . . ?
O1 S1 C18 C23 -31.2(2) . . . . ?
O2 S1 N1 C2 178.36(17) . . . . ?
O2 S1 C18 C19 18.0(2) . . . . ?
O2 S1 C18 C23 -163.1(2) . . . . ?
O3 C5 C6 C1 -176.21(18) . . . . ?
O3 C5 C6 C7 -1.5(2) . . . . ?
O4 C9 C10 C11 145.7(2) . . . . ?
O4 C9 C10 C15 -26.3(3) . . . . ?
O5 N3 C13 C12 -179.0(3) . . . . ?
O5 N3 C13 C14 -0.7(4) . . . . ?
O6 N3 C13 C12 -1.9(4) . . . . ?
O6 N3 C13 C14 176.4(3) . . . . ?
N1 S1 C18 C19 -95.7(2) . . . . ?
N1 S1 C18 C23 83.2(2) . . . . ?
N1 C2 C3 C4 -175.6(2) . . . . ?
N3 C13 C14 C15 -175.9(2) . . . . ?
C1 C2 C3 C4 0.7(4) . . . . ?
C1 C6 C7 C8 175.0(2) . . . . ?
C1 C6 C7 C9 6.8(4) . . . . ?
C2 C1 C6 C5 0.6(3) . . . . ?
C2 C1 C6 C7 -172.1(2) . . . . ?
C2 C3 C4 C5 1.3(4) . . . . ?
C3 C4 C5 O3 175.0(2) . . . . ?
C3 C4 C5 C6 -2.5(4) . . . . ?
C4 C5 C6 C1 1.5(4) . . . . ?
C4 C5 C6 C7 176.3(2) . . . . ?
C5 O3 C8 N2 -175.61(19) . . . . ?
C5 O3 C8 C7 0.6(3) . . . . ?
C5 C6 C7 C8 1.8(2) . . . . ?
C5 C6 C7 C9 -166.4(2) . . . . ?
C6 C1 C2 N1 174.63(19) . . . . ?
C6 C1 C2 C3 -1.6(3) . . . . ?
C6 C7 C8 O3 -1.5(2) . . . . ?
C6 C7 C8 N2 173.5(3) . . . . ?
C6 C7 C9 O4 142.5(2) . . . . ?
C6 C7 C9 C10 -38.4(3) . . . . ?
C7 C9 C10 C11 -33.4(3) . . . . ?
C7 C9 C10 C15 154.6(2) . . . . ?
C8 O3 C5 C4 -177.2(2) . . . . ?
C8 O3 C5 C6 0.6(2) . . . . ?
C8 C7 C9 O4 -23.2(4) . . . . ?
C8 C7 C9 C10 155.9(2) . . . . ?
C9 C7 C8 O3 166.7(2) . . . . ?
C9 C7 C8 N2 -18.3(4) . . . . ?
C9 C10 C11 C12 -168.7(2) . . . . ?
C9 C10 C15 C14 169.6(2) . . . . ?
C10 C11 C12 C13 -1.3(3) . . . . ?
C11 C10 C15 C14 -2.6(3) . . . . ?
C11 C12 C13 N3 176.6(2) . . . . ?
C11 C12 C13 C14 -1.7(3) . . . . ?
C12 C13 C14 C15 2.4(4) . . . . ?
C13 C14 C15 C10 -0.1(3) . . . . ?
C15 C10 C11 C12 3.4(3) . . . . ?
C16 N2 C8 O3 0.0(3) . . . . ?
C16 N2 C8 C7 -175.0(3) . . . . ?
C17 N2 C8 O3 167.8(2) . . . . ?
C17 N2 C8 C7 -7.2(4) . . . . ?
C18 S1 N1 C2 -65.80(19) . . . . ?
C18 C19 C20 C21 -0.5(4) . . . . ?
C19 C18 C23 C22 -0.3(4) . . . . ?
C19 C20 C21 C22 0.1(4) . . . . ?
C19 C20 C21 C24 179.0(3) . . . . ?
C20 C21 C22 C23 0.2(4) . . . . ?
C21 C22 C23 C18 -0.1(5) . . . . ?
C23 C18 C19 C20 0.6(4) . . . . ?
C24 C21 C22 C23 -178.8(3) . . . . ?
